data_7001001
loop_
_publ_author_name
'Milios, Constantinos J.'
'Inglis, Ross'
'Jones, Leigh F.'
'Prescimone, Alessandro'
'Parsons, Simon'
'Wernsdorfer, Wolfgang'
'Brechin, Euan K.'

_publ_section_title
;
 Constructing clusters with enhanced magnetic properties by assembling
 and distorting Mn3 building blocks
;
_journal_issue 15
_journal_name_full 'Dalton Transactions'
_journal_page_first 2812
_journal_page_last 2822
_journal_paper_doi 10.1039/b820362h
_journal_year 2009
_chemical_compound_source 'C. Milios CM1F00 '
_chemical_formula_moiety
;
[Mn6O2(sal)3(PhCOO)2(EtOH)6].[Mn6O2(sal)6(PhCOO)2(EtOH)4].2.5Et2O.0.5H2O
;
_chemical_formula_sum 'C190 H190 Mn12 N12 O49'
_chemical_formula_weight 4084.82
_chemical_name_systematic
;
?
;
_space_group_IT_number 2
_symmetry_cell_setting triclinic
_symmetry_space_group_name_Hall '-P 1'
_symmetry_space_group_name_H-M 'P -1'
_atom_sites_solution_hydrogens geom
_atom_sites_solution_primary Patterson
_atom_sites_solution_secondary difmap
_audit_creation_date 06-06-02
_audit_creation_method SHELXL-97
_cell_angle_alpha 90.107(4)
_cell_angle_beta 103.985(4)
_cell_angle_gamma 107.618(4)
_cell_formula_units_Z 1
_cell_length_a 12.5130(8)
_cell_length_b 18.1535(11)
_cell_length_c 23.1916(14)
_cell_measurement_reflns_used 8257
_cell_measurement_temperature 150(2)
_cell_measurement_theta_max 23.5
_cell_measurement_theta_min 2
_cell_volume 4856.1(5)
_computing_cell_refinement Saint
_computing_data_collection Smart
_computing_data_reduction Saint
_computing_molecular_graphics XP
_computing_publication_material 'XCIF, PLATON'
_computing_structure_refinement 'SHELXL-97 (Sheldrick, 1997)'
_computing_structure_solution DIRDIF
_diffrn_ambient_temperature 150(2)
_diffrn_measured_fraction_theta_full 0.985
_diffrn_measured_fraction_theta_max 0.985
_diffrn_measurement_device_type 'Bruker Smart Apex CCD'
_diffrn_measurement_method Omega
_diffrn_radiation_monochromator graphite
_diffrn_radiation_source 'fine-focus sealed tube'
_diffrn_radiation_type MoK\a
_diffrn_radiation_wavelength 0.71073
_diffrn_reflns_av_R_equivalents 0.0685
_diffrn_reflns_av_sigmaI/netI 0.0946
_diffrn_reflns_limit_h_max 14
_diffrn_reflns_limit_h_min -14
_diffrn_reflns_limit_k_max 21
_diffrn_reflns_limit_k_min -21
_diffrn_reflns_limit_l_max 27
_diffrn_reflns_limit_l_min -27
_diffrn_reflns_number 46428
_diffrn_reflns_theta_full 25.16
_diffrn_reflns_theta_max 25.16
_diffrn_reflns_theta_min 0.91
_exptl_absorpt_coefficient_mu 0.831
_exptl_absorpt_correction_T_max 0.745
_exptl_absorpt_correction_T_min 0.399
_exptl_absorpt_correction_type multi-scan
_exptl_absorpt_process_details Sadabs
_exptl_crystal_colour green
_exptl_crystal_density_diffrn 1.397
_exptl_crystal_density_method 'not measured'
_exptl_crystal_description lath
_exptl_crystal_F_000 2106
_exptl_crystal_recrystallization_method
;
Layering of EtOH soln with Et2O
;
_exptl_crystal_size_max 0.70
_exptl_crystal_size_mid 0.29
_exptl_crystal_size_min 0.12
_refine_diff_density_max 0.993
_refine_diff_density_min -0.506
_refine_diff_density_rms 0.111
_refine_ls_extinction_method none
_refine_ls_goodness_of_fit_ref 1.017
_refine_ls_hydrogen_treatment riding
_refine_ls_matrix_type full
_refine_ls_number_parameters 1169
_refine_ls_number_reflns 17142
_refine_ls_number_restraints 697
_refine_ls_restrained_S_all 1.010
_refine_ls_R_factor_all 0.1324
_refine_ls_R_factor_gt 0.0673
_refine_ls_shift/su_max 0.001
_refine_ls_shift/su_mean 0.000
_refine_ls_structure_factor_coef Fsqd
_refine_ls_weighting_details 'calc w=1/[\s^2^(Fo^2^)+(0.1238P)^2^+6.6804P] where P=(Fo^2^+2Fc^2^)/3'
_refine_ls_weighting_scheme calc
_refine_ls_wR_factor_gt 0.1908
_refine_ls_wR_factor_ref 0.2336
_reflns_number_gt 9639
_reflns_number_total 17142
_reflns_threshold_expression >2sigma(I)
_cod_data_source_file b820362h.txt
_cod_data_source_block eb6054
_cod_depositor_comments
;
The following automatic conversions were performed:
'_symmetry_cell_setting' value 'Triclinic' changed to 'triclinic'
according to '/home/saulius/struct/CIF-dictionaries/cif_core.dic'
dictionary named 'cif_core.dic' version 2.4.1 from
2010-06-29.

'_exptl_absorpt_correction_type' value 'Multiscan' changed to
'multi-scan' according to
'/home/saulius/struct/CIF-dictionaries/cif_core.dic' dictionary named
'cif_core.dic' version 2.4.1 from 2010-06-29.

Automatic conversion script
Id: cif_fix_enum 1527 2010-12-29 10:47:43Z saulius 
;
_cod_original_sg_symbol_H-M P-1
_cod_database_code 7001001

loop_
_symmetry_equiv_pos_as_xyz
'x, y, z'
'-x, -y, -z'

loop_
_atom_site_label
_atom_site_type_symbol
_atom_site_fract_x
_atom_site_fract_y
_atom_site_fract_z
_atom_site_U_iso_or_equiv
_atom_site_adp_type
_atom_site_occupancy
_atom_site_symmetry_multiplicity
_atom_site_calc_flag
_atom_site_refinement_flags
_atom_site_disorder_assembly
_atom_site_disorder_group
Mn1 Mn 0.13320(8) 0.50166(5) 0.03489(4) 0.0323(2) Uani 1 1 d . . .
Mn2 Mn 0.14049(9) 0.52143(5) 0.17458(4) 0.0354(3) Uani 1 1 d . . .
Mn3 Mn 0.12955(8) 0.66430(5) 0.09065(4) 0.0342(2) Uani 1 1 d . . .
O1 O 0.1300(4) 0.5623(2) 0.09902(18) 0.0347(10) Uani 1 1 d . . .
O11 O 0.1323(4) 0.4406(2) -0.03014(17) 0.0381(10) Uani 1 1 d D . .
C11 C 0.1645(5) 0.3780(3) -0.0326(2) 0.0367(15) Uani 1 1 d D . .
C21 C 0.1668(6) 0.3516(3) -0.0902(2) 0.0429(16) Uani 1 1 d D . .
H21 H 0.1482 0.3799 -0.1235 0.051 Uiso 1 1 calc R . .
C31 C 0.1952(6) 0.2871(3) -0.0976(3) 0.0458(17) Uani 1 1 d D . .
H31 H 0.1969 0.2712 -0.1363 0.055 Uiso 1 1 calc R . .
C41 C 0.2223(6) 0.2425(3) -0.0502(2) 0.0420(16) Uani 1 1 d D . .
C51 C 0.2513(6) 0.1747(3) -0.0587(3) 0.0509(19) Uani 1 1 d D . .
H51 H 0.2544 0.1597 -0.0974 0.061 Uiso 1 1 calc R . .
C61 C 0.2749(7) 0.1304(4) -0.0135(3) 0.059(2) Uani 1 1 d D . .
H61 H 0.2937 0.0848 -0.0204 0.070 Uiso 1 1 calc R . .
C71 C 0.2712(7) 0.1526(4) 0.0436(3) 0.060(2) Uani 1 1 d D . .
H71 H 0.2876 0.1219 0.0755 0.072 Uiso 1 1 calc R . .
C81 C 0.2442(7) 0.2182(4) 0.0538(3) 0.0522(19) Uani 1 1 d D . .
H81 H 0.2424 0.2322 0.0930 0.063 Uiso 1 1 calc R . .
C91 C 0.2188(6) 0.2655(3) 0.0078(2) 0.0378(15) Uani 1 1 d D . .
C101 C 0.1903(5) 0.3357(3) 0.0158(2) 0.0363(15) Uani 1 1 d D . .
C111 C 0.1816(5) 0.3581(3) 0.0739(2) 0.0328(14) Uani 1 1 d D . .
H111 H 0.1917 0.3241 0.1044 0.039 Uiso 1 1 calc R . .
N121 N 0.1613(4) 0.4203(3) 0.08774(19) 0.0328(12) Uani 1 1 d D . .
O131 O 0.1437(4) 0.4243(2) 0.14420(18) 0.0433(11) Uani 1 1 d D . .
O12 O 0.1350(4) 0.4825(2) 0.24855(18) 0.0441(12) Uani 1 1 d D . .
C12 C 0.1704(6) 0.5198(3) 0.3018(2) 0.0393(16) Uani 1 1 d D . .
C22 C 0.1886(7) 0.4743(4) 0.3514(2) 0.055(2) Uani 1 1 d D . .
H22 H 0.1751 0.4202 0.3448 0.066 Uiso 1 1 calc R . .
C32 C 0.2249(8) 0.5082(4) 0.4078(3) 0.063(2) Uani 1 1 d D . .
H32 H 0.2367 0.4771 0.4402 0.075 Uiso 1 1 calc R . .
C42 C 0.2456(7) 0.5878(3) 0.4200(2) 0.056(2) Uani 1 1 d D . .
C52 C 0.2807(8) 0.6213(4) 0.4794(3) 0.068(2) Uani 1 1 d D . .
H52 H 0.2893 0.5891 0.5113 0.082 Uiso 1 1 calc R . .
C62 C 0.3023(8) 0.6981(4) 0.4917(3) 0.069(2) Uani 1 1 d D . .
H62 H 0.3291 0.7201 0.5318 0.083 Uiso 1 1 calc R . .
C72 C 0.2845(7) 0.7446(4) 0.4445(3) 0.057(2) Uani 1 1 d D . .
H72 H 0.2969 0.7982 0.4528 0.069 Uiso 1 1 calc R . .
C82 C 0.2495(6) 0.7141(3) 0.3866(3) 0.0477(18) Uani 1 1 d D . .
H82 H 0.2407 0.7472 0.3554 0.057 Uiso 1 1 calc R . .
C92 C 0.2261(6) 0.6343(3) 0.3723(2) 0.0418(16) Uani 1 1 d D . .
C102 C 0.1882(6) 0.5988(3) 0.3120(2) 0.0384(15) Uani 1 1 d D . .
C112 C 0.1639(6) 0.6458(3) 0.2633(2) 0.0382(15) Uani 1 1 d D . .
H112 H 0.1639 0.6967 0.2727 0.046 Uiso 1 1 calc R . .
N122 N 0.1423(5) 0.6226(3) 0.2078(2) 0.0372(13) Uani 1 1 d D . .
O132 O 0.1127(4) 0.6743(3) 0.16844(18) 0.0459(12) Uani 1 1 d D . .
O13 O 0.0934(4) 0.7560(2) 0.07802(18) 0.0424(11) Uani 1 1 d D . .
C13 C 0.0914(5) 0.7978(3) 0.0314(2) 0.0380(15) Uani 1 1 d D . .
C23 C 0.0869(6) 0.8745(3) 0.0407(3) 0.0443(17) Uani 1 1 d D . .
H23 H 0.0847 0.8921 0.0789 0.053 Uiso 1 1 calc R . .
C33 C 0.0857(6) 0.9227(3) -0.0038(2) 0.0458(18) Uani 1 1 d D . .
H33 H 0.0864 0.9742 0.0043 0.055 Uiso 1 1 calc R . .
C43 C 0.0834(5) 0.8981(3) -0.0619(2) 0.0384(16) Uani 1 1 d D . .
C53 C 0.0794(6) 0.9486(3) -0.1082(3) 0.0489(19) Uani 1 1 d D . .
H53 H 0.0803 1.0000 -0.0998 0.059 Uiso 1 1 calc R . .
C63 C 0.0742(6) 0.9246(4) -0.1646(3) 0.055(2) Uani 1 1 d D . .
H63 H 0.0681 0.9583 -0.1957 0.066 Uiso 1 1 calc R . .
C73 C 0.0778(7) 0.8502(4) -0.1767(3) 0.056(2) Uani 1 1 d D . .
H73 H 0.0778 0.8341 -0.2157 0.067 Uiso 1 1 calc R . .
C83 C 0.0815(7) 0.8001(4) -0.1326(3) 0.0515(19) Uani 1 1 d D . .
H83 H 0.0816 0.7492 -0.1421 0.062 Uiso 1 1 calc R . .
C93 C 0.0850(5) 0.8219(3) -0.0735(2) 0.0378(15) Uani 1 1 d D . .
C103 C 0.0897(5) 0.7717(3) -0.0256(2) 0.0337(14) Uani 1 1 d D . .
C113 C 0.0834(5) 0.6923(3) -0.0373(3) 0.0348(15) Uani 1 1 d D . .
H113 H 0.0686 0.6740 -0.0778 0.042 Uiso 1 1 calc R . .
N123 N 0.0961(4) 0.6438(2) 0.0026(2) 0.0304(11) Uani 1 1 d D . .
O133 O 0.0706(3) 0.5679(2) -0.02041(17) 0.0327(10) Uani 1 1 d D . .
O17 O 0.3068(4) 0.7128(3) 0.0970(2) 0.0533(13) Uani 1 1 d D . .
C17 C 0.4002(5) 0.7463(4) 0.1372(3) 0.0476(18) Uani 1 1 d D . .
O27 O 0.4378(5) 0.7152(3) 0.1840(3) 0.0735(17) Uani 1 1 d D . .
C27 C 0.4691(5) 0.8266(4) 0.1293(3) 0.0442(17) Uani 1 1 d D . .
C37 C 0.4249(6) 0.8681(4) 0.0846(3) 0.0545(19) Uani 1 1 d D . .
H37 H 0.3492 0.8455 0.0595 0.065 Uiso 1 1 calc R . .
C47 C 0.4900(7) 0.9418(4) 0.0764(4) 0.072(3) Uani 1 1 d D . .
H47 H 0.4592 0.9699 0.0457 0.086 Uiso 1 1 calc R . .
C57 C 0.6002(7) 0.9742(4) 0.1129(4) 0.067(3) Uani 1 1 d D . .
H57 H 0.6460 1.0244 0.1067 0.081 Uiso 1 1 calc R . .
C67 C 0.6443(6) 0.9344(4) 0.1584(4) 0.063(2) Uani 1 1 d D . .
H67 H 0.7197 0.9575 0.1838 0.076 Uiso 1 1 calc R . .
C77 C 0.5792(5) 0.8613(4) 0.1670(3) 0.0478(18) Uani 1 1 d D . .
H77 H 0.6092 0.8343 0.1987 0.057 Uiso 1 1 calc R . .
O19 O 0.3129(4) 0.5746(3) 0.0435(2) 0.0547(13) Uani 1 1 d D . .
H19 H 0.3209 0.6243 0.0644 0.066 Uiso 1 1 d R A .
C29 C 0.3661(12) 0.5913(10) -0.0038(5) 0.101(5) Uiso 0.70 1 d PD A 1
H29A H 0.3252 0.6212 -0.0315 0.121 Uiso 0.70 1 calc PR A 1
H29B H 0.3556 0.5418 -0.0258 0.121 Uiso 0.70 1 calc PR A 1
C39 C 0.4879(12) 0.6343(12) 0.0129(9) 0.138(8) Uiso 0.70 1 d PD A 1
H39A H 0.5160 0.6455 -0.0231 0.207 Uiso 0.70 1 calc PR A 1
H39B H 0.5306 0.6035 0.0376 0.207 Uiso 0.70 1 calc PR A 1
H39C H 0.5000 0.6830 0.0355 0.207 Uiso 0.70 1 calc PR A 1
C49 C 0.3988(19) 0.5494(16) 0.0277(17) 0.097(11) Uiso 0.30 1 d PD A 2
H49A H 0.3760 0.5362 -0.0159 0.117 Uiso 0.30 1 calc PR A 2
H49B H 0.4021 0.5015 0.0474 0.117 Uiso 0.30 1 calc PR A 2
C59 C 0.5127(17) 0.606(3) 0.044(2) 0.137(17) Uiso 0.30 1 d PD A 2
H59A H 0.5638 0.5892 0.0241 0.206 Uiso 0.30 1 calc PR A 2
H59B H 0.5440 0.6097 0.0870 0.206 Uiso 0.30 1 calc PR A 2
H59C H 0.5078 0.6562 0.0309 0.206 Uiso 0.30 1 calc PR A 2
O110 O 0.3320(4) 0.5695(3) 0.1963(2) 0.0557(13) Uani 1 1 d D . .
H110 H 0.3510 0.6204 0.2184 0.067 Uiso 1 1 d R . .
C210 C 0.4129(8) 0.5345(6) 0.2278(5) 0.100(4) Uani 1 1 d D . .
H21A H 0.3734 0.4918 0.2492 0.120 Uiso 1 1 calc R . .
H21B H 0.4742 0.5733 0.2577 0.120 Uiso 1 1 calc R . .
C310 C 0.4654(11) 0.5042(9) 0.1879(7) 0.187(9) Uani 1 1 d D . .
H31A H 0.5210 0.4804 0.2109 0.281 Uiso 1 1 calc R . .
H31B H 0.5057 0.5466 0.1671 0.281 Uiso 1 1 calc R . .
H31C H 0.4049 0.4652 0.1586 0.281 Uiso 1 1 calc R . .
O111 O -0.0594(4) 0.4892(3) 0.1461(2) 0.0571(14) Uani 1 1 d D C .
H11E H -0.0800 0.4854 0.1020 0.069 Uiso 1 1 d R . .
C211 C -0.1398(9) 0.4246(6) 0.1614(5) 0.110(4) Uani 1 1 d D . .
H21C H -0.1026 0.4083 0.1997 0.132 Uiso 0.60 1 calc PR B 1
H21D H -0.1604 0.3812 0.1306 0.132 Uiso 0.60 1 calc PR B 1
H21E H -0.1094 0.3800 0.1630 0.132 Uiso 0.40 1 calc PR B 2
H21F H -0.2129 0.4110 0.1294 0.132 Uiso 0.40 1 calc PR B 2
C311 C -0.2448(13) 0.4383(11) 0.1668(10) 0.121(7) Uiso 0.60 1 d PD C 1
H31D H -0.2966 0.3909 0.1773 0.181 Uiso 0.60 1 calc PR C 1
H31E H -0.2835 0.4532 0.1287 0.181 Uiso 0.60 1 calc PR C 1
H31F H -0.2257 0.4801 0.1979 0.181 Uiso 0.60 1 calc PR C 1
C411 C -0.165(3) 0.4359(18) 0.2173(11) 0.177(17) Uiso 0.40 1 d PD C 2
H41D H -0.2206 0.3881 0.2251 0.266 Uiso 0.40 1 calc PR C 2
H41E H -0.1991 0.4783 0.2156 0.266 Uiso 0.40 1 calc PR C 2
H41F H -0.0938 0.4490 0.2493 0.266 Uiso 0.40 1 calc PR C 2
Mn4 Mn 0.21489(9) 0.89563(7) 0.59101(5) 0.0456(3) Uani 1 1 d . . .
Mn5 Mn -0.03241(8) 0.90735(6) 0.51522(4) 0.0393(3) Uani 1 1 d . . .
Mn6 Mn 0.06408(8) 0.97774(6) 0.64961(4) 0.0397(3) Uani 1 1 d . . .
O2 O 0.0917(4) 0.9368(3) 0.58278(18) 0.0394(11) Uani 1 1 d . . .
O14 O 0.3466(4) 0.8648(3) 0.6004(2) 0.0578(14) Uani 1 1 d D . .
C14 C 0.4418(5) 0.8798(4) 0.6443(3) 0.0457(17) Uani 1 1 d D . .
C24 C 0.5304(5) 0.8510(5) 0.6343(3) 0.059(2) Uani 1 1 d D . .
H24 H 0.5169 0.8205 0.5984 0.071 Uiso 1 1 calc R . .
C34 C 0.6335(6) 0.8665(5) 0.6754(3) 0.062(2) Uani 1 1 d D . .
H34 H 0.6924 0.8486 0.6668 0.075 Uiso 1 1 calc R . .
C44 C 0.6558(5) 0.9081(4) 0.7302(3) 0.0458(17) Uani 1 1 d D . .
C54 C 0.7614(5) 0.9211(4) 0.7739(3) 0.056(2) Uani 1 1 d D . .
H54 H 0.8194 0.9019 0.7656 0.067 Uiso 1 1 calc R . .
C64 C 0.7820(5) 0.9601(4) 0.8271(3) 0.054(2) Uani 1 1 d D . .
H64 H 0.8537 0.9683 0.8559 0.064 Uiso 1 1 calc R . .
C74 C 0.6969(5) 0.9884(4) 0.8393(3) 0.0524(19) Uani 1 1 d D . .
H74 H 0.7110 1.0157 0.8767 0.063 Uiso 1 1 calc R . .
C84 C 0.5935(5) 0.9775(4) 0.7980(2) 0.0455(17) Uani 1 1 d D . .
H84 H 0.5376 0.9981 0.8070 0.055 Uiso 1 1 calc R . .
C94 C 0.5686(4) 0.9361(4) 0.7425(2) 0.0379(15) Uani 1 1 d D . .
C104 C 0.4608(5) 0.9219(4) 0.6978(2) 0.0416(16) Uani 1 1 d D . .
C114 C 0.3724(5) 0.9493(4) 0.7108(3) 0.0464(18) Uani 1 1 d D . .
H114 H 0.3880 0.9747 0.7491 0.056 Uiso 1 1 calc R . .
N124 N 0.2742(4) 0.9422(4) 0.6745(2) 0.0502(16) Uani 1 1 d D . .
O134 O 0.2029(4) 0.9698(4) 0.6992(2) 0.0750(19) Uani 1 1 d D . .
O15 O -0.1497(4) 0.8861(3) 0.44529(19) 0.0476(12) Uani 1 1 d D . .
C15 C -0.1772(5) 0.8341(4) 0.3999(2) 0.0422(16) Uani 1 1 d D . .
C25 C -0.2871(5) 0.8223(4) 0.3591(3) 0.0473(18) Uani 1 1 d D . .
H25 H -0.3361 0.8506 0.3660 0.057 Uiso 1 1 calc R . .
C35 C -0.3223(5) 0.7716(4) 0.3107(3) 0.0523(19) Uani 1 1 d D . .
H35 H -0.3968 0.7637 0.2845 0.063 Uiso 1 1 calc R . .
C45 C -0.2517(5) 0.7300(4) 0.2980(2) 0.0441(17) Uani 1 1 d D . .
C55 C -0.2895(6) 0.6774(4) 0.2470(3) 0.057(2) Uani 1 1 d D . .
H55 H -0.3632 0.6710 0.2205 0.069 Uiso 1 1 calc R . .
C65 C -0.2229(6) 0.6357(4) 0.2352(3) 0.056(2) Uani 1 1 d D . .
H65 H -0.2502 0.5999 0.2009 0.068 Uiso 1 1 calc R . .
C75 C -0.1137(6) 0.6455(5) 0.2736(3) 0.064(2) Uani 1 1 d D . .
H75 H -0.0669 0.6164 0.2652 0.077 Uiso 1 1 calc R . .
C85 C -0.0737(6) 0.6965(4) 0.3233(3) 0.055(2) Uani 1 1 d D . .
H85 H 0.0010 0.7028 0.3487 0.067 Uiso 1 1 calc R . .
C95 C -0.1414(5) 0.7400(4) 0.3375(2) 0.0430(17) Uani 1 1 d D . .
C105 C -0.1049(5) 0.7932(4) 0.3900(2) 0.0417(16) Uani 1 1 d D . .
C115 C 0.0066(5) 0.8045(4) 0.4306(2) 0.0398(16) Uani 1 1 d D . .
H115 H 0.0565 0.7804 0.4188 0.048 Uiso 1 1 calc R . .
N125 N 0.0451(4) 0.8446(3) 0.4816(2) 0.0417(14) Uani 1 1 d D . .
O135 O 0.1576(4) 0.8502(3) 0.5105(2) 0.0502(13) Uani 1 1 d D . .
O16 O 0.0631(4) 1.0453(3) 0.70976(18) 0.0443(12) Uani 1 1 d D . .
C16 C -0.0175(4) 1.0751(4) 0.7164(2) 0.0365(15) Uani 1 1 d D . .
C26 C 0.0044(5) 1.1179(4) 0.7720(2) 0.0389(16) Uani 1 1 d D . .
H26 H 0.0760 1.1257 0.8009 0.047 Uiso 1 1 calc R . .
C36 C -0.0758(5) 1.1477(4) 0.7841(2) 0.0397(16) Uani 1 1 d D . .
H36 H -0.0580 1.1779 0.8207 0.048 Uiso 1 1 calc R . .
C46 C -0.1848(4) 1.1346(3) 0.7438(2) 0.0351(15) Uani 1 1 d D . .
C56 C -0.2720(5) 1.1598(4) 0.7586(3) 0.0418(16) Uani 1 1 d D . .
H56 H -0.2557 1.1874 0.7961 0.050 Uiso 1 1 calc R . .
C66 C -0.3784(5) 1.1454(4) 0.7204(3) 0.0459(17) Uani 1 1 d D . .
H66 H -0.4357 1.1630 0.7312 0.055 Uiso 1 1 calc R . .
C76 C -0.4029(5) 1.1048(4) 0.6656(3) 0.0415(16) Uani 1 1 d D . .
H76 H -0.4775 1.0942 0.6389 0.050 Uiso 1 1 calc R . .
C86 C -0.3208(5) 1.0799(4) 0.6496(2) 0.0380(15) Uani 1 1 d D . .
H86 H -0.3395 1.0522 0.6119 0.046 Uiso 1 1 calc R . .
C96 C -0.2091(4) 1.0943(3) 0.6875(2) 0.0321(14) Uani 1 1 d D . .
C106 C -0.1206(4) 1.0671(3) 0.6730(2) 0.0334(14) Uani 1 1 d D . .
C116 C -0.1345(5) 1.0384(3) 0.6128(2) 0.0303(14) Uani 1 1 d D . .
H116 H -0.1988 1.0428 0.5829 0.036 Uiso 1 1 calc R . .
N126 N -0.0650(4) 1.0071(3) 0.59669(19) 0.0340(12) Uani 1 1 d D . .
O136 O -0.0869(4) 0.9913(3) 0.53559(16) 0.0369(10) Uani 1 1 d D . .
O18 O -0.0535(3) 0.8686(2) 0.6682(2) 0.0389(11) Uani 1 1 d D . .
C18 C -0.1241(6) 0.8221(4) 0.6216(3) 0.067(2) Uani 1 1 d D . .
O28 O -0.1344(4) 0.8249(3) 0.5633(2) 0.0585(14) Uani 1 1 d D . .
C28 C -0.2107(6) 0.7524(4) 0.6372(3) 0.060(2) Uani 1 1 d D . .
C38 C -0.1943(7) 0.7312(5) 0.6959(3) 0.073(3) Uani 1 1 d D . .
H38 H -0.1249 0.7583 0.7247 0.088 Uiso 1 1 calc R . .
C48 C -0.2760(8) 0.6721(6) 0.7129(4) 0.092(3) Uani 1 1 d D . .
H48 H -0.2656 0.6601 0.7533 0.111 Uiso 1 1 calc R . .
C58 C -0.3745(9) 0.6304(6) 0.6696(4) 0.102(4) Uani 1 1 d D . .
H58 H -0.4304 0.5881 0.6805 0.122 Uiso 1 1 calc R . .
C68 C -0.3926(8) 0.6494(5) 0.6108(4) 0.090(3) Uani 1 1 d D . .
H68 H -0.4613 0.6212 0.5821 0.109 Uiso 1 1 calc R . .
C78 C -0.3099(7) 0.7095(5) 0.5944(4) 0.078(3) Uani 1 1 d D . .
H78 H -0.3207 0.7216 0.5540 0.093 Uiso 1 1 calc R . .
O112 O 0.1167(6) 0.7864(4) 0.6230(3) 0.090(2) Uani 1 1 d D . .
H12E H 0.0595 0.7995 0.6406 0.108 Uiso 1 1 d R . .
C212 C 0.1673(18) 0.7431(13) 0.6646(9) 0.259(12) Uiso 1 1 d D . .
H21G H 0.2351 0.7789 0.6934 0.311 Uiso 1 1 calc R . .
H21H H 0.1957 0.7084 0.6436 0.311 Uiso 1 1 calc R . .
C312 C 0.089(3) 0.6971(19) 0.6968(14) 0.50(3) Uiso 1 1 d D . .
H31G H 0.1310 0.6724 0.7278 0.744 Uiso 1 1 calc R . .
H31H H 0.0263 0.6572 0.6692 0.744 Uiso 1 1 calc R . .
H31I H 0.0558 0.7306 0.7153 0.744 Uiso 1 1 calc R . .
O114 O 0.3068(4) 1.0156(3) 0.5632(2) 0.0566(14) Uani 1 1 d D . .
H14E H 0.2454 1.0371 0.5422 0.068 Uiso 1 1 d R . .
C214 C 0.3837(7) 1.0230(6) 0.5266(4) 0.096(4) Uani 1 1 d D . .
H21I H 0.3479 0.9832 0.4924 0.115 Uiso 1 1 calc R . .
H21J H 0.4557 1.0140 0.5496 0.115 Uiso 1 1 calc R . .
C314 C 0.4116(10) 1.0992(7) 0.5048(5) 0.129(5) Uani 1 1 d D . .
H31J H 0.4647 1.1029 0.4793 0.193 Uiso 1 1 calc R . .
H31K H 0.4487 1.1385 0.5387 0.193 Uiso 1 1 calc R . .
H31L H 0.3404 1.1079 0.4818 0.193 Uiso 1 1 calc R . .
C1S C 0.505(2) 0.7055(14) -0.2105(11) 0.131(9) Uiso 0.50 1 d PD D 1
H1S1 H 0.5395 0.7257 -0.2432 0.196 Uiso 0.50 1 calc PR D 1
H1S2 H 0.4360 0.6606 -0.2259 0.196 Uiso 0.50 1 calc PR D 1
H1S3 H 0.5613 0.6899 -0.1800 0.196 Uiso 0.50 1 calc PR D 1
C2S C 0.4763(17) 0.7575(10) -0.1878(8) 0.082(6) Uiso 0.50 1 d PD D 1
H2S1 H 0.4238 0.7741 -0.2207 0.098 Uiso 0.50 1 calc PR D 1
H2S2 H 0.5475 0.8024 -0.1746 0.098 Uiso 0.50 1 calc PR D 1
O3S O 0.4282(11) 0.7467(7) -0.1449(5) 0.083(4) Uiso 0.50 1 d PD D 1
C4S C 0.4035(17) 0.8043(9) -0.1251(7) 0.077(5) Uiso 0.50 1 d PD D 1
H4S1 H 0.4694 0.8517 -0.1237 0.092 Uiso 0.50 1 calc PR D 1
H4S2 H 0.3356 0.8105 -0.1546 0.092 Uiso 0.50 1 calc PR D 1
C5S C 0.3813(15) 0.8016(10) -0.0742(7) 0.067(5) Uiso 0.50 1 d PD D 1
H5S1 H 0.3651 0.8491 -0.0647 0.101 Uiso 0.50 1 calc PR D 1
H5S2 H 0.4482 0.7971 -0.0439 0.101 Uiso 0.50 1 calc PR D 1
H5S3 H 0.3135 0.7566 -0.0750 0.101 Uiso 0.50 1 calc PR D 1
O1T O 0.0635(16) 0.3211(11) 0.4530(8) 0.106(4) Uiso 0.25 1 d P E 2
C1T C 0.0635(16) 0.3211(11) 0.4530(8) 0.106(4) Uiso 0.25 1 d PD F 1
H1T1 H 0.1073 0.2841 0.4612 0.158 Uiso 0.25 1 calc PR F 1
H1T2 H 0.0934 0.3569 0.4248 0.158 Uiso 0.25 1 calc PR F 1
H1T3 H -0.0186 0.2929 0.4357 0.158 Uiso 0.25 1 calc PR F 1
C2T C 0.074(3) 0.359(2) 0.5004(12) 0.106(4) Uiso 0.25 1 d PD F 1
H2T1 H 0.1523 0.3976 0.5094 0.127 Uiso 0.25 1 calc PR F 1
H2T2 H 0.0766 0.3219 0.5319 0.127 Uiso 0.25 1 calc PR F 1
O3T O 0.005(2) 0.3942(16) 0.5083(11) 0.106(4) Uiso 0.25 1 d PD F 1
C4T C 0.052(3) 0.445(2) 0.5532(16) 0.106(4) Uiso 0.25 1 d PD F 1
H4T1 H 0.0395 0.4943 0.5396 0.127 Uiso 0.25 1 calc PR F 1
H4T2 H 0.0064 0.4284 0.5831 0.127 Uiso 0.25 1 calc PR F 1
C5T C 0.157(3) 0.460(2) 0.5800(17) 0.106(4) Uiso 0.25 1 d PD F 1
H5T1 H 0.1765 0.4992 0.6134 0.158 Uiso 0.25 1 calc PR F 1
H5T2 H 0.2050 0.4808 0.5523 0.158 Uiso 0.25 1 calc PR F 1
H5T3 H 0.1719 0.4130 0.5950 0.158 Uiso 0.25 1 calc PR F 1
C1U C 0.270(3) 0.5388(15) 0.6398(13) 0.151(11) Uiso 0.50 1 d PD G 2
H1U1 H 0.2267 0.5272 0.6704 0.227 Uiso 0.50 1 calc PR G 2
H1U2 H 0.2244 0.5565 0.6052 0.227 Uiso 0.50 1 calc PR G 2
H1U3 H 0.3438 0.5795 0.6559 0.227 Uiso 0.50 1 calc PR G 2
C2U C 0.289(3) 0.4784(14) 0.6239(15) 0.188(15) Uiso 0.50 1 d PD G 2
H2U1 H 0.2120 0.4406 0.6057 0.225 Uiso 0.50 1 calc PR G 2
H2U2 H 0.3211 0.4574 0.6612 0.225 Uiso 0.50 1 calc PR G 2
O3U O 0.3527(15) 0.4756(9) 0.5891(8) 0.123(6) Uiso 0.50 1 d PD G 2
C4U C 0.373(2) 0.4120(12) 0.5847(14) 0.151(11) Uiso 0.50 1 d PD G 2
H4U1 H 0.3853 0.3938 0.6253 0.181 Uiso 0.50 1 calc PR G 2
H4U2 H 0.3006 0.3748 0.5604 0.181 Uiso 0.50 1 calc PR G 2
C5U C 0.453(2) 0.4031(16) 0.5645(14) 0.161(12) Uiso 0.50 1 d PD G 2
H5U1 H 0.4321 0.3489 0.5492 0.241 Uiso 0.50 1 calc PR G 2
H5U2 H 0.5247 0.4165 0.5963 0.241 Uiso 0.50 1 calc PR G 2
H5U3 H 0.4636 0.4369 0.5321 0.241 Uiso 0.50 1 calc PR G 2

loop_
_atom_site_aniso_label
_atom_site_aniso_U_11
_atom_site_aniso_U_22
_atom_site_aniso_U_33
_atom_site_aniso_U_23
_atom_site_aniso_U_13
_atom_site_aniso_U_12
Mn1 0.0345(5) 0.0314(5) 0.0308(5) -0.0007(4) 0.0058(4) 0.0121(4)
Mn2 0.0418(6) 0.0322(5) 0.0305(5) -0.0013(4) 0.0064(4) 0.0111(5)
Mn3 0.0380(6) 0.0304(5) 0.0311(5) -0.0020(4) 0.0029(4) 0.0109(4)
O1 0.038(3) 0.033(2) 0.032(2) -0.0027(19) 0.005(2) 0.012(2)
O11 0.047(3) 0.040(3) 0.033(2) 0.003(2) 0.011(2) 0.023(2)
C11 0.033(4) 0.040(4) 0.039(4) -0.003(3) 0.007(3) 0.016(3)
C21 0.047(4) 0.047(4) 0.037(4) -0.001(3) 0.010(3) 0.019(3)
C31 0.052(5) 0.048(4) 0.041(4) -0.004(3) 0.017(4) 0.017(4)
C41 0.044(4) 0.040(4) 0.045(4) 0.000(3) 0.008(3) 0.021(3)
C51 0.056(5) 0.041(4) 0.060(5) -0.009(4) 0.018(4) 0.019(4)
C61 0.072(6) 0.042(4) 0.071(6) 0.004(4) 0.021(5) 0.028(4)
C71 0.085(6) 0.043(4) 0.064(5) 0.011(4) 0.019(5) 0.036(4)
C81 0.071(5) 0.046(4) 0.049(4) 0.001(4) 0.017(4) 0.030(4)
C91 0.036(4) 0.036(4) 0.045(4) 0.000(3) 0.011(3) 0.016(3)
C101 0.030(4) 0.038(4) 0.040(4) -0.006(3) 0.009(3) 0.009(3)
C111 0.034(4) 0.033(3) 0.029(3) -0.001(3) 0.002(3) 0.012(3)
N121 0.036(3) 0.032(3) 0.028(3) -0.003(2) 0.004(2) 0.010(2)
O131 0.060(3) 0.035(2) 0.034(3) -0.001(2) 0.011(2) 0.014(2)
O12 0.062(3) 0.033(2) 0.036(3) 0.002(2) 0.009(2) 0.015(2)
C12 0.043(4) 0.044(4) 0.030(4) 0.008(3) 0.010(3) 0.012(3)
C22 0.079(6) 0.045(4) 0.041(4) 0.002(3) 0.014(4) 0.022(4)
C32 0.097(7) 0.060(5) 0.035(4) 0.012(4) 0.016(4) 0.032(5)
C42 0.069(5) 0.053(5) 0.038(4) -0.002(4) 0.013(4) 0.011(4)
C52 0.092(7) 0.070(6) 0.034(4) 0.001(4) 0.007(4) 0.019(5)
C62 0.089(7) 0.072(6) 0.039(5) -0.013(4) 0.009(4) 0.022(5)
C72 0.058(5) 0.059(5) 0.053(5) -0.012(4) 0.013(4) 0.016(4)
C82 0.055(5) 0.054(5) 0.036(4) -0.004(3) 0.012(4) 0.021(4)
C92 0.044(4) 0.044(4) 0.034(4) -0.004(3) 0.007(3) 0.013(3)
C102 0.040(4) 0.044(4) 0.030(3) 0.003(3) 0.008(3) 0.012(3)
C112 0.050(4) 0.032(4) 0.035(4) 0.000(3) 0.011(3) 0.016(3)
N122 0.044(3) 0.036(3) 0.035(3) 0.006(2) 0.011(3) 0.018(3)
O132 0.066(3) 0.044(3) 0.032(2) 0.000(2) 0.003(2) 0.029(2)
O13 0.059(3) 0.037(3) 0.036(3) 0.003(2) 0.012(2) 0.021(2)
C13 0.031(4) 0.032(4) 0.042(4) -0.006(3) 0.001(3) 0.005(3)
C23 0.056(5) 0.033(4) 0.046(4) 0.000(3) 0.012(4) 0.018(3)
C33 0.049(4) 0.030(4) 0.057(5) 0.005(3) 0.005(4) 0.017(3)
C43 0.031(4) 0.031(4) 0.049(4) 0.006(3) 0.005(3) 0.007(3)
C53 0.038(4) 0.036(4) 0.063(5) 0.010(4) -0.004(4) 0.010(3)
C63 0.042(4) 0.048(5) 0.061(5) 0.021(4) -0.002(4) 0.005(4)
C73 0.059(5) 0.053(5) 0.050(5) 0.015(4) 0.007(4) 0.016(4)
C83 0.062(5) 0.042(4) 0.053(5) 0.008(4) 0.014(4) 0.021(4)
C93 0.028(3) 0.035(4) 0.044(4) 0.005(3) 0.003(3) 0.007(3)
C103 0.030(3) 0.029(3) 0.040(4) 0.007(3) 0.009(3) 0.006(3)
C113 0.028(3) 0.032(3) 0.042(4) 0.006(3) 0.009(3) 0.007(3)
N123 0.029(3) 0.022(3) 0.038(3) -0.005(2) 0.008(2) 0.006(2)
O133 0.036(2) 0.031(2) 0.030(2) 0.0006(18) 0.0076(19) 0.0092(19)
O17 0.037(3) 0.058(3) 0.047(3) -0.007(2) 0.001(2) -0.003(2)
C17 0.041(4) 0.050(4) 0.050(5) 0.000(4) 0.010(4) 0.012(4)
O27 0.056(4) 0.061(4) 0.082(4) 0.019(3) -0.001(3) 0.003(3)
C27 0.042(4) 0.041(4) 0.048(4) -0.004(3) 0.012(4) 0.011(3)
C37 0.045(4) 0.060(5) 0.054(5) 0.000(4) 0.007(4) 0.014(4)
C47 0.076(7) 0.060(6) 0.092(7) 0.019(5) 0.036(6) 0.027(5)
C57 0.084(7) 0.032(4) 0.093(7) 0.000(4) 0.052(6) 0.007(4)
C67 0.048(5) 0.055(5) 0.078(6) -0.022(5) 0.028(5) -0.007(4)
C77 0.038(4) 0.044(4) 0.053(5) -0.008(3) 0.011(4) 0.001(3)
O19 0.038(3) 0.056(3) 0.070(4) -0.004(3) 0.022(3) 0.007(2)
O110 0.042(3) 0.045(3) 0.073(4) 0.007(3) 0.002(3) 0.014(2)
C210 0.048(6) 0.082(7) 0.162(11) 0.059(7) 0.004(6) 0.027(5)
C310 0.077(9) 0.131(13) 0.32(3) -0.043(14) -0.022(12) 0.046(9)
O111 0.044(3) 0.078(4) 0.043(3) 0.009(3) 0.014(2) 0.007(3)
C211 0.089(8) 0.119(10) 0.107(9) -0.001(7) 0.034(7) 0.004(7)
Mn4 0.0340(6) 0.0663(7) 0.0365(6) -0.0176(5) -0.0011(5) 0.0236(5)
Mn5 0.0281(5) 0.0536(7) 0.0336(6) -0.0120(5) 0.0020(4) 0.0136(5)
Mn6 0.0277(5) 0.0607(7) 0.0306(5) -0.0117(5) 0.0011(4) 0.0188(5)
O2 0.030(2) 0.059(3) 0.028(2) -0.011(2) 0.0015(19) 0.017(2)
O14 0.050(3) 0.084(4) 0.044(3) -0.025(3) -0.004(2) 0.040(3)
C14 0.033(4) 0.059(5) 0.049(4) -0.006(4) 0.004(3) 0.025(3)
C24 0.061(5) 0.085(6) 0.046(4) -0.009(4) 0.007(4) 0.048(5)
C34 0.053(5) 0.090(6) 0.058(5) -0.003(5) 0.011(4) 0.045(5)
C44 0.035(4) 0.058(5) 0.048(4) 0.005(4) 0.005(3) 0.023(3)
C54 0.037(4) 0.074(6) 0.063(5) 0.008(4) 0.011(4) 0.030(4)
C64 0.037(4) 0.066(5) 0.055(5) 0.007(4) -0.002(4) 0.022(4)
C74 0.041(4) 0.066(5) 0.047(4) 0.002(4) -0.005(4) 0.023(4)
C84 0.033(4) 0.056(5) 0.047(4) -0.001(4) 0.006(3) 0.017(3)
C94 0.030(4) 0.044(4) 0.040(4) 0.001(3) 0.006(3) 0.015(3)
C104 0.037(4) 0.052(4) 0.041(4) 0.000(3) 0.008(3) 0.024(3)
C114 0.034(4) 0.063(5) 0.044(4) -0.013(4) 0.004(3) 0.022(4)
N124 0.034(3) 0.074(4) 0.046(4) -0.017(3) 0.002(3) 0.029(3)
O134 0.042(3) 0.138(5) 0.051(3) -0.043(3) -0.014(3) 0.056(3)
O15 0.035(3) 0.063(3) 0.040(3) -0.018(2) -0.005(2) 0.021(2)
C15 0.034(4) 0.050(4) 0.033(4) -0.007(3) 0.001(3) 0.005(3)
C25 0.038(4) 0.055(4) 0.041(4) -0.012(3) -0.008(3) 0.016(3)
C35 0.035(4) 0.067(5) 0.039(4) -0.007(4) -0.007(3) 0.007(4)
C45 0.038(4) 0.052(4) 0.028(4) -0.009(3) -0.001(3) 0.001(3)
C55 0.047(5) 0.071(5) 0.041(4) -0.009(4) 0.005(4) 0.004(4)
C65 0.051(5) 0.061(5) 0.044(4) -0.021(4) 0.011(4) 0.000(4)
C75 0.048(5) 0.080(6) 0.061(5) -0.026(5) 0.017(4) 0.012(4)
C85 0.039(4) 0.071(5) 0.047(5) -0.016(4) 0.004(4) 0.009(4)
C95 0.040(4) 0.046(4) 0.034(4) -0.011(3) 0.007(3) 0.002(3)
C105 0.037(4) 0.052(4) 0.029(4) -0.002(3) 0.005(3) 0.006(3)
C115 0.039(4) 0.048(4) 0.029(4) -0.009(3) 0.005(3) 0.010(3)
N125 0.028(3) 0.048(3) 0.041(3) -0.003(3) 0.002(3) 0.005(3)
O135 0.033(3) 0.074(3) 0.042(3) -0.026(2) -0.004(2) 0.025(2)
O16 0.032(3) 0.068(3) 0.030(2) -0.016(2) -0.003(2) 0.021(2)
C16 0.032(4) 0.044(4) 0.035(4) -0.011(3) 0.009(3) 0.013(3)
C26 0.033(4) 0.049(4) 0.031(4) -0.010(3) 0.001(3) 0.013(3)
C36 0.047(4) 0.043(4) 0.028(3) -0.007(3) 0.012(3) 0.011(3)
C46 0.035(4) 0.035(4) 0.033(4) -0.002(3) 0.006(3) 0.011(3)
C56 0.048(4) 0.046(4) 0.033(4) -0.007(3) 0.010(3) 0.017(3)
C66 0.044(4) 0.054(4) 0.048(4) -0.001(3) 0.014(4) 0.024(4)
C76 0.035(4) 0.055(4) 0.036(4) -0.003(3) 0.005(3) 0.020(3)
C86 0.038(4) 0.047(4) 0.032(3) -0.004(3) 0.008(3) 0.018(3)
C96 0.032(3) 0.037(4) 0.029(3) 0.003(3) 0.010(3) 0.012(3)
C106 0.023(3) 0.041(4) 0.034(4) -0.005(3) 0.007(3) 0.007(3)
C116 0.024(3) 0.035(3) 0.032(3) -0.004(3) 0.006(3) 0.010(3)
N126 0.026(3) 0.046(3) 0.028(3) -0.003(2) 0.005(2) 0.010(2)
O136 0.031(2) 0.056(3) 0.021(2) -0.010(2) 0.0014(18) 0.014(2)
O18 0.025(2) 0.031(2) 0.057(3) -0.002(2) 0.007(2) 0.0069(19)
C18 0.070(6) 0.074(6) 0.076(6) 0.027(5) 0.036(5) 0.038(5)
O28 0.046(3) 0.061(3) 0.064(4) 0.005(3) 0.020(3) 0.006(3)
C28 0.051(5) 0.065(5) 0.065(5) 0.000(4) 0.015(4) 0.022(4)
C38 0.066(6) 0.066(6) 0.084(7) 0.004(5) 0.016(5) 0.019(5)
C48 0.087(8) 0.087(8) 0.107(9) 0.031(7) 0.041(7) 0.021(6)
C58 0.104(9) 0.081(8) 0.125(11) 0.029(7) 0.047(8) 0.021(7)
C68 0.078(7) 0.085(7) 0.088(8) 0.003(6) 0.013(6) 0.002(6)
C78 0.074(7) 0.070(6) 0.082(7) 0.006(5) 0.019(6) 0.012(5)
O112 0.070(4) 0.095(5) 0.106(5) 0.034(4) 0.016(4) 0.034(4)
O114 0.031(3) 0.086(4) 0.056(3) -0.006(3) 0.014(2) 0.019(3)
C214 0.036(5) 0.188(12) 0.044(5) -0.027(6) 0.007(4) 0.008(6)
C314 0.079(8) 0.211(16) 0.096(9) 0.065(10) 0.034(7) 0.035(9)

loop_
_atom_type_symbol
_atom_type_description
_atom_type_scat_dispersion_real
_atom_type_scat_dispersion_imag
_atom_type_scat_source
C C 0.0033 0.0016 'International Tables Vol C Tables 4.2.6.8 and 6.1.1.4'
H H 0.0000 0.0000 'International Tables Vol C Tables 4.2.6.8 and 6.1.1.4'
N N 0.0061 0.0033 'International Tables Vol C Tables 4.2.6.8 and 6.1.1.4'
O O 0.0106 0.0060 'International Tables Vol C Tables 4.2.6.8 and 6.1.1.4'
Mn Mn 0.3368 0.7283 'International Tables Vol C Tables 4.2.6.8 and 6.1.1.4'

loop_
_geom_angle_atom_site_label_1
_geom_angle_atom_site_label_2
_geom_angle_atom_site_label_3
_geom_angle
_geom_angle_site_symmetry_1
_geom_angle_site_symmetry_3
_geom_angle_publ_flag
O1 Mn1 O11 178.49(19) . . ?
O1 Mn1 O133 90.13(17) . . ?
O11 Mn1 O133 89.00(16) . . ?
O1 Mn1 N121 91.03(17) . . ?
O11 Mn1 N121 89.56(17) . . ?
O133 Mn1 N121 167.59(19) . . ?
O1 Mn1 O19 88.29(19) . . ?
O11 Mn1 O19 92.98(19) . . ?
O133 Mn1 O19 92.61(18) . . ?
N121 Mn1 O19 99.8(2) . . ?
O1 Mn1 O133 90.44(16) . 2_565 ?
O11 Mn1 O133 88.21(17) . 2_565 ?
O133 Mn1 O133 81.65(16) . 2_565 ?
N121 Mn1 O133 85.99(17) . 2_565 ?
O19 Mn1 O133 174.12(17) . 2_565 ?
O1 Mn1 Mn2 30.91(12) . . ?
O11 Mn1 Mn2 149.53(12) . . ?
O133 Mn1 Mn2 119.56(12) . . ?
N121 Mn1 Mn2 60.23(12) . . ?
O19 Mn1 Mn2 95.84(14) . . ?
O133 Mn1 Mn2 85.96(10) 2_565 . ?
O1 Mn1 Mn3 29.67(12) . . ?
O11 Mn1 Mn3 149.96(12) . . ?
O133 Mn1 Mn3 62.86(11) . . ?
N121 Mn1 Mn3 120.21(13) . . ?
O19 Mn1 Mn3 78.91(14) . . ?
O133 Mn1 Mn3 97.22(9) 2_565 . ?
Mn2 Mn1 Mn3 60.51(3) . . ?
O12 Mn2 O1 173.7(2) . . ?
O12 Mn2 O131 90.28(18) . . ?
O1 Mn2 O131 92.67(17) . . ?
O12 Mn2 N122 89.03(18) . . ?
O1 Mn2 N122 88.19(18) . . ?
O131 Mn2 N122 178.1(2) . . ?
O12 Mn2 O110 95.2(2) . . ?
O1 Mn2 O110 90.29(18) . . ?
O131 Mn2 O110 91.6(2) . . ?
N122 Mn2 O110 86.7(2) . . ?
O12 Mn2 O111 90.90(19) . . ?
O1 Mn2 O111 83.33(18) . . ?
O131 Mn2 O111 94.6(2) . . ?
N122 Mn2 O111 87.2(2) . . ?
O110 Mn2 O111 171.28(18) . . ?
O12 Mn2 Mn1 152.32(13) . . ?
O1 Mn2 Mn1 30.36(12) . . ?
O131 Mn2 Mn1 62.34(12) . . ?
N122 Mn2 Mn1 118.47(13) . . ?
O110 Mn2 Mn1 89.90(14) . . ?
O111 Mn2 Mn1 87.59(12) . . ?
O13 Mn3 O1 167.2(2) . . ?
O13 Mn3 O132 87.11(18) . . ?
O1 Mn3 O132 91.49(18) . . ?
O13 Mn3 N123 88.76(17) . . ?
O1 Mn3 N123 88.88(17) . . ?
O132 Mn3 N123 162.9(2) . . ?
O13 Mn3 O17 96.0(2) . . ?
O1 Mn3 O17 96.7(2) . . ?
O132 Mn3 O17 105.8(2) . . ?
N123 Mn3 O17 91.13(19) . . ?
O13 Mn3 Mn1 148.26(13) . . ?
O1 Mn3 Mn1 29.70(12) . . ?
O132 Mn3 Mn1 121.08(13) . . ?
N123 Mn3 Mn1 59.95(12) . . ?
O17 Mn3 Mn1 90.22(14) . . ?
Mn3 O1 Mn1 120.6(2) . . ?
Mn3 O1 Mn2 120.4(2) . . ?
Mn1 O1 Mn2 118.7(2) . . ?
C11 O11 Mn1 131.0(3) . . ?
O11 C11 C101 124.6(4) . . ?
O11 C11 C21 116.0(4) . . ?
C101 C11 C21 119.4(4) . . ?
C31 C21 C11 120.5(5) . . ?
C21 C31 C41 122.3(5) . . ?
C31 C41 C51 121.7(5) . . ?
C31 C41 C91 119.2(4) . . ?
C51 C41 C91 119.0(5) . . ?
C61 C51 C41 122.1(6) . . ?
C51 C61 C71 119.1(6) . . ?
C81 C71 C61 120.7(6) . . ?
C71 C81 C91 121.6(5) . . ?
C81 C91 C41 117.4(4) . . ?
C81 C91 C101 124.3(5) . . ?
C41 C91 C101 118.3(4) . . ?
C11 C101 C111 120.7(4) . . ?
C11 C101 C91 120.3(4) . . ?
C111 C101 C91 118.9(4) . . ?
N121 C111 C101 125.4(5) . . ?
C111 N121 O131 114.4(4) . . ?
C111 N121 Mn1 127.5(4) . . ?
O131 N121 Mn1 117.6(3) . . ?
N121 O131 Mn2 117.6(3) . . ?
C12 O12 Mn2 129.3(4) . . ?
O12 C12 C102 124.2(4) . . ?
O12 C12 C22 116.3(5) . . ?
C102 C12 C22 119.4(5) . . ?
C32 C22 C12 120.2(5) . . ?
C22 C32 C42 122.1(5) . . ?
C32 C42 C92 119.4(5) . . ?
C32 C42 C52 120.9(5) . . ?
C92 C42 C52 119.6(5) . . ?
C62 C52 C42 121.5(6) . . ?
C52 C62 C72 118.9(6) . . ?
C82 C72 C62 121.1(6) . . ?
C72 C82 C92 121.3(5) . . ?
C82 C92 C42 117.4(5) . . ?
C82 C92 C102 123.8(5) . . ?
C42 C92 C102 118.8(4) . . ?
C12 C102 C92 120.0(4) . . ?
C12 C102 C112 121.1(4) . . ?
C92 C102 C112 118.8(4) . . ?
N122 C112 C102 123.9(5) . . ?
C112 N122 O132 114.5(5) . . ?
C112 N122 Mn2 127.4(4) . . ?
O132 N122 Mn2 118.1(3) . . ?
N122 O132 Mn3 117.7(3) . . ?
C13 O13 Mn3 130.4(4) . . ?
O13 C13 C103 125.0(4) . . ?
O13 C13 C23 116.4(5) . . ?
C103 C13 C23 118.5(5) . . ?
C33 C23 C13 121.4(5) . . ?
C23 C33 C43 121.4(5) . . ?
C33 C43 C53 120.7(5) . . ?
C33 C43 C93 119.2(4) . . ?
C53 C43 C93 120.1(5) . . ?
C63 C53 C43 121.0(5) . . ?
C53 C63 C73 119.7(6) . . ?
C83 C73 C63 120.4(6) . . ?
C73 C83 C93 122.0(5) . . ?
C83 C93 C43 116.8(4) . . ?
C83 C93 C103 124.2(5) . . ?
C43 C93 C103 119.1(4) . . ?
C13 C103 C93 120.4(4) . . ?
C13 C103 C113 119.5(4) . . ?
C93 C103 C113 120.0(4) . . ?
N123 C113 C103 125.5(5) . . ?
C113 N123 O133 114.4(4) . . ?
C113 N123 Mn3 127.0(4) . . ?
O133 N123 Mn3 118.2(3) . . ?
N123 O133 Mn1 114.8(3) . . ?
N123 O133 Mn1 110.7(3) . 2_565 ?
Mn1 O133 Mn1 98.35(16) . 2_565 ?
C17 O17 Mn3 138.3(5) . . ?
O27 C17 O17 124.1(6) . . ?
O27 C17 C27 117.6(5) . . ?
O17 C17 C27 118.3(5) . . ?
C37 C27 C77 119.0(6) . . ?
C37 C27 C17 120.6(5) . . ?
C77 C27 C17 120.4(5) . . ?
C47 C37 C27 120.7(6) . . ?
C37 C47 C57 119.5(7) . . ?
C67 C57 C47 120.5(7) . . ?
C77 C67 C57 119.9(7) . . ?
C67 C77 C27 120.4(6) . . ?
C29 O19 C49 48.4(15) . . ?
C29 O19 Mn1 125.0(7) . . ?
C49 O19 Mn1 124.8(12) . . ?
O19 C29 C39 115.6(10) . . ?
O19 C49 C59 114.0(13) . . ?
C210 O110 Mn2 127.1(5) . . ?
O110 C210 C310 111.3(9) . . ?
C211 O111 Mn2 127.0(6) . . ?
O111 C211 C411 114.4(12) . . ?
O111 C211 C311 114.1(10) . . ?
C411 C211 C311 56.0(18) . . ?
O14 Mn4 O2 174.4(2) . . ?
O14 Mn4 O135 90.93(18) . . ?
O2 Mn4 O135 91.65(18) . . ?
O14 Mn4 N124 88.94(18) . . ?
O2 Mn4 N124 88.50(18) . . ?
O135 Mn4 N124 179.7(2) . . ?
O14 Mn4 O112 92.8(3) . . ?
O2 Mn4 O112 92.2(2) . . ?
O135 Mn4 O112 90.5(3) . . ?
N124 Mn4 O112 89.2(3) . . ?
O14 Mn4 O114 92.2(2) . . ?
O2 Mn4 O114 82.72(19) . . ?
O135 Mn4 O114 93.1(2) . . ?
N124 Mn4 O114 87.1(2) . . ?
O112 Mn4 O114 173.8(2) . . ?
O14 Mn4 Mn5 153.09(14) . . ?
O2 Mn4 Mn5 29.93(13) . . ?
O135 Mn4 Mn5 62.17(13) . . ?
N124 Mn4 Mn5 117.96(13) . . ?
O112 Mn4 Mn5 87.44(17) . . ?
O114 Mn4 Mn5 89.85(13) . . ?
O15 Mn5 O2 174.9(2) . . ?
O15 Mn5 O136 87.60(17) . . ?
O2 Mn5 O136 90.55(18) . . ?
O15 Mn5 N125 90.25(18) . . ?
O2 Mn5 N125 90.23(19) . . ?
O136 Mn5 N125 163.9(2) . . ?
O15 Mn5 O28 94.0(2) . . ?
O2 Mn5 O28 90.8(2) . . ?
O136 Mn5 O28 93.80(19) . . ?
N125 Mn5 O28 102.3(2) . . ?
O15 Mn5 O136 87.84(19) . 2_576 ?
O2 Mn5 O136 87.26(17) . 2_576 ?
O136 Mn5 O136 83.40(16) . 2_576 ?
N125 Mn5 O136 80.57(19) . 2_576 ?
O28 Mn5 O136 176.58(17) . 2_576 ?
O15 Mn5 Mn6 148.81(14) . . ?
O2 Mn5 Mn6 31.88(13) . . ?
O136 Mn5 Mn6 64.37(11) . . ?
N125 Mn5 Mn6 120.50(14) . . ?
O28 Mn5 Mn6 75.56(14) . . ?
O136 Mn5 Mn6 101.39(9) 2_576 . ?
O15 Mn5 Mn4 150.18(14) . . ?
O2 Mn5 Mn4 30.20(13) . . ?
O136 Mn5 Mn4 119.91(12) . . ?
N125 Mn5 Mn4 60.08(13) . . ?
O28 Mn5 Mn4 95.23(15) . . ?
O136 Mn5 Mn4 84.51(10) 2_576 . ?
Mn6 Mn5 Mn4 60.97(3) . . ?
O16 Mn6 O2 163.2(2) . . ?
O16 Mn6 O134 87.09(19) . . ?
O2 Mn6 O134 91.88(19) . . ?
O16 Mn6 N126 88.37(18) . . ?
O2 Mn6 N126 89.60(18) . . ?
O134 Mn6 N126 169.0(3) . . ?
O16 Mn6 O18 100.9(2) . . ?
O2 Mn6 O18 95.85(19) . . ?
O134 Mn6 O18 97.8(3) . . ?
N126 Mn6 O18 92.81(19) . . ?
O16 Mn6 Mn5 148.93(13) . . ?
O2 Mn6 Mn5 31.81(13) . . ?
O134 Mn6 Mn5 122.83(14) . . ?
N126 Mn6 Mn5 60.68(13) . . ?
O18 Mn6 Mn5 84.38(13) . . ?
Mn5 O2 Mn6 116.3(2) . . ?
Mn5 O2 Mn4 119.9(2) . . ?
Mn6 O2 Mn4 120.5(2) . . ?
C14 O14 Mn4 131.6(4) . . ?
O14 C14 C104 124.6(5) . . ?
O14 C14 C24 116.3(5) . . ?
C104 C14 C24 119.0(5) . . ?
C34 C24 C14 120.9(5) . . ?
C24 C34 C44 121.9(5) . . ?
C34 C44 C54 121.6(5) . . ?
C34 C44 C94 119.0(5) . . ?
C54 C44 C94 119.4(5) . . ?
C64 C54 C44 121.5(5) . . ?
C54 C64 C74 119.3(6) . . ?
C84 C74 C64 121.0(6) . . ?
C74 C84 C94 121.1(5) . . ?
C84 C94 C44 117.7(4) . . ?
C84 C94 C104 123.5(4) . . ?
C44 C94 C104 118.9(4) . . ?
C14 C104 C114 120.9(5) . . ?
C14 C104 C94 120.3(4) . . ?
C114 C104 C94 118.7(5) . . ?
N124 C114 C104 124.9(5) . . ?
C114 N124 O134 113.2(5) . . ?
C114 N124 Mn4 128.4(4) . . ?
O134 N124 Mn4 118.4(4) . . ?
N124 O134 Mn6 119.1(4) . . ?
C15 O15 Mn5 130.9(4) . . ?
O15 C15 C105 123.9(5) . . ?
O15 C15 C25 116.1(5) . . ?
C105 C15 C25 120.0(5) . . ?
C35 C25 C15 120.7(5) . . ?
C25 C35 C45 121.5(5) . . ?
C35 C45 C55 120.9(5) . . ?
C35 C45 C95 119.7(5) . . ?
C55 C45 C95 119.4(5) . . ?
C65 C55 C45 121.3(6) . . ?
C55 C65 C75 119.7(6) . . ?
C85 C75 C65 120.6(6) . . ?
C75 C85 C95 121.2(6) . . ?
C85 C95 C45 117.8(5) . . ?
C85 C95 C105 123.6(5) . . ?
C45 C95 C105 118.6(5) . . ?
C15 C105 C115 120.8(5) . . ?
C15 C105 C95 119.4(4) . . ?
C115 C105 C95 119.7(5) . . ?
N125 C115 C105 125.8(5) . . ?
C115 N125 O135 114.4(5) . . ?
C115 N125 Mn5 126.5(4) . . ?
O135 N125 Mn5 118.5(3) . . ?
N125 O135 Mn4 117.4(3) . . ?
C16 O16 Mn6 130.9(3) . . ?
O16 C16 C106 124.2(4) . . ?
O16 C16 C26 116.5(4) . . ?
C106 C16 C26 119.3(4) . . ?
C36 C26 C16 120.8(5) . . ?
C26 C36 C46 121.5(5) . . ?
C36 C46 C56 121.4(5) . . ?
C36 C46 C96 119.6(4) . . ?
C56 C46 C96 118.9(4) . . ?
C66 C56 C46 121.6(5) . . ?
C56 C66 C76 119.5(5) . . ?
C86 C76 C66 120.6(5) . . ?
C76 C86 C96 121.8(5) . . ?
C86 C96 C46 117.6(4) . . ?
C86 C96 C106 123.5(4) . . ?
C46 C96 C106 118.8(4) . . ?
C16 C106 C116 120.2(4) . . ?
C16 C106 C96 119.6(4) . . ?
C116 C106 C96 120.0(4) . . ?
N126 C116 C106 124.3(5) . . ?
C116 N126 O136 114.8(4) . . ?
C116 N126 Mn6 127.2(4) . . ?
O136 N126 Mn6 118.0(3) . . ?
N126 O136 Mn5 112.9(3) . . ?
N126 O136 Mn5 114.8(3) . 2_576 ?
Mn5 O136 Mn5 96.60(16) . 2_576 ?
C18 O18 Mn6 116.8(4) . . ?
O18 C18 O28 132.6(6) . . ?
O18 C18 C28 114.0(5) . . ?
O28 C18 C28 113.3(5) . . ?
C18 O28 Mn5 130.0(4) . . ?
C78 C28 C38 118.9(7) . . ?
C78 C28 C18 121.1(6) . . ?
C38 C28 C18 120.0(6) . . ?
C48 C38 C28 121.6(7) . . ?
C38 C48 C58 118.5(8) . . ?
C68 C58 C48 121.2(9) . . ?
C78 C68 C58 119.7(8) . . ?
C68 C78 C28 119.9(7) . . ?
C212 O112 Mn4 124.4(11) . . ?
O112 C212 C312 113.3(13) . . ?
C214 O114 Mn4 120.5(6) . . ?
O114 C214 C314 110.8(8) . . ?
C1S C2S O3S 122.8(15) . . ?
C2S O3S C4S 117.3(13) . . ?
C5S C4S O3S 118.3(13) . . ?
C2T O3T C4T 111.7(15) . . ?
C5T C4T O3T 120.8(17) . . ?
C1U C2U O3U 125.1(19) . . ?
C4U O3U C2U 115.6(17) . . ?
C5U C4U O3U 124.9(18) . . ?

loop_
_geom_bond_atom_site_label_1
_geom_bond_atom_site_label_2
_geom_bond_distance
_geom_bond_site_symmetry_2
_geom_bond_publ_flag
Mn1 O1 1.865(4) . ?
Mn1 O11 1.866(4) . ?
Mn1 O133 1.948(4) . ?
Mn1 N121 1.980(5) . ?
Mn1 O19 2.198(5) . ?
Mn1 O133 2.418(4) 2_565 ?
Mn1 Mn2 3.2351(13) . ?
Mn1 Mn3 3.2385(13) . ?
Mn2 O12 1.865(4) . ?
Mn2 O1 1.895(4) . ?
Mn2 O131 1.913(4) . ?
Mn2 N122 1.982(5) . ?
Mn2 O110 2.215(5) . ?
Mn2 O111 2.313(5) . ?
Mn3 O13 1.858(4) . ?
Mn3 O1 1.863(4) . ?
Mn3 O132 1.881(4) . ?
Mn3 N123 1.994(5) . ?
Mn3 O17 2.092(5) . ?
O11 C11 1.321(5) . ?
C11 C101 1.389(6) . ?
C11 C21 1.427(6) . ?
C21 C31 1.345(6) . ?
C31 C41 1.404(6) . ?
C41 C51 1.410(6) . ?
C41 C91 1.421(6) . ?
C51 C61 1.353(7) . ?
C61 C71 1.398(7) . ?
C71 C81 1.367(6) . ?
C81 C91 1.408(6) . ?
C91 C101 1.446(6) . ?
C101 C111 1.446(6) . ?
C111 N121 1.286(5) . ?
N121 O131 1.385(5) . ?
O12 C12 1.315(5) . ?
C12 C102 1.393(6) . ?
C12 C22 1.431(6) . ?
C22 C32 1.356(6) . ?
C32 C42 1.405(6) . ?
C42 C92 1.412(6) . ?
C42 C52 1.416(6) . ?
C52 C62 1.353(7) . ?
C62 C72 1.401(7) . ?
C72 C82 1.366(6) . ?
C82 C92 1.409(6) . ?
C92 C102 1.444(6) . ?
C102 C112 1.446(6) . ?
C112 N122 1.291(6) . ?
N122 O132 1.379(5) . ?
O13 C13 1.321(5) . ?
C13 C103 1.396(6) . ?
C13 C23 1.429(6) . ?
C23 C33 1.355(6) . ?
C33 C43 1.409(6) . ?
C43 C53 1.415(6) . ?
C43 C93 1.417(6) . ?
C53 C63 1.358(7) . ?
C63 C73 1.395(7) . ?
C73 C83 1.371(6) . ?
C83 C93 1.412(6) . ?
C93 C103 1.440(6) . ?
C103 C113 1.443(6) . ?
C113 N123 1.294(6) . ?
N123 O133 1.391(5) . ?
O133 Mn1 2.418(4) 2_565 ?
O17 C17 1.283(6) . ?
C17 O27 1.278(6) . ?
C17 C27 1.489(8) . ?
C27 C37 1.388(7) . ?
C27 C77 1.396(7) . ?
C37 C47 1.380(8) . ?
C47 C57 1.382(8) . ?
C57 C67 1.379(7) . ?
C67 C77 1.375(7) . ?
O19 C29 1.403(8) . ?
O19 C49 1.409(9) . ?
C29 C39 1.441(11) . ?
C49 C59 1.439(11) . ?
O110 C210 1.412(7) . ?
C210 C310 1.450(11) . ?
O111 C211 1.404(8) . ?
C211 C411 1.438(11) . ?
C211 C311 1.443(11) . ?
Mn4 O14 1.860(4) . ?
Mn4 O2 1.878(4) . ?
Mn4 O135 1.916(4) . ?
Mn4 N124 1.984(5) . ?
Mn4 O112 2.228(6) . ?
Mn4 O114 2.309(5) . ?
Mn4 Mn5 3.2375(14) . ?
Mn5 O15 1.854(4) . ?
Mn5 O2 1.863(4) . ?
Mn5 O136 1.948(4) . ?
Mn5 N125 1.968(5) . ?
Mn5 O28 2.157(5) . ?
Mn5 O136 2.490(4) 2_576 ?
Mn5 Mn6 3.1682(14) . ?
Mn6 O16 1.860(4) . ?
Mn6 O2 1.867(4) . ?
Mn6 O134 1.884(5) . ?
Mn6 N126 1.991(5) . ?
Mn6 O18 2.196(4) . ?
O14 C14 1.321(6) . ?
C14 C104 1.388(6) . ?
C14 C24 1.425(6) . ?
C24 C34 1.356(7) . ?
C34 C44 1.401(6) . ?
C44 C54 1.410(6) . ?
C44 C94 1.421(6) . ?
C54 C64 1.350(7) . ?
C64 C74 1.398(7) . ?
C74 C84 1.369(6) . ?
C84 C94 1.405(6) . ?
C94 C104 1.440(6) . ?
C104 C114 1.433(6) . ?
C114 N124 1.280(6) . ?
N124 O134 1.376(5) . ?
O15 C15 1.320(5) . ?
C15 C105 1.389(6) . ?
C15 C25 1.423(6) . ?
C25 C35 1.347(6) . ?
C35 C45 1.401(6) . ?
C45 C55 1.409(6) . ?
C45 C95 1.419(6) . ?
C55 C65 1.355(7) . ?
C65 C75 1.399(7) . ?
C75 C85 1.369(6) . ?
C85 C95 1.409(6) . ?
C95 C105 1.444(6) . ?
C105 C115 1.438(6) . ?
C115 N125 1.294(6) . ?
N125 O135 1.378(5) . ?
O16 C16 1.319(5) . ?
C16 C106 1.399(6) . ?
C16 C26 1.427(6) . ?
C26 C36 1.357(6) . ?
C36 C46 1.407(6) . ?
C46 C56 1.413(6) . ?
C46 C96 1.415(6) . ?
C56 C66 1.358(6) . ?
C66 C76 1.388(6) . ?
C76 C86 1.364(6) . ?
C86 C96 1.406(6) . ?
C96 C106 1.446(6) . ?
C106 C116 1.443(6) . ?
C116 N126 1.293(5) . ?
N126 O136 1.389(5) . ?
O136 Mn5 2.490(4) 2_576 ?
O18 C18 1.321(6) . ?
C18 O28 1.329(6) . ?
C18 C28 1.507(9) . ?
C28 C78 1.397(7) . ?
C28 C38 1.399(7) . ?
C38 C48 1.372(8) . ?
C48 C58 1.391(8) . ?
C58 C68 1.389(8) . ?
C68 C78 1.384(8) . ?
O112 C212 1.398(9) . ?
C212 C312 1.442(12) . ?
O114 C214 1.408(7) . ?
C214 C314 1.445(10) . ?
C1S C2S 1.261(15) . ?
C2S O3S 1.269(12) . ?
O3S C4S 1.289(12) . ?
C4S C5S 1.274(14) . ?
C2T O3T 1.271(13) . ?
O3T C4T 1.286(13) . ?
C4T C5T 1.260(15) . ?
C1U C2U 1.262(15) . ?
C2U O3U 1.275(13) . ?
O3U C4U 1.267(13) . ?
C4U C5U 1.245(15) . ?
